data_4333868
loop_
_publ_author_name
'Yann Gloaguen'
'Wesley Jacobs'
'Bas de Bruin'
'Martin Lutz'
'Jarl Ivar van der Vlugt'

_publ_contact_author_address
; Bijvoet Center for Biomolecular Research
  Crystal and Structural Chemistry
  Utrecht University
  Padualaan 8
  3584 CH Utrecht
  The Netherlands
;
_publ_contact_author_email m.lutz@uu.nl
_publ_contact_author_fax '[+31] 30 2533940'
_publ_contact_author_name 'Martin Lutz'
_publ_contact_author_phone '[+31] 30 2533902'
_publ_section_title
;
 Reactivity of a Mononuclear Iridium(I) Species Bearing a Terminal
 Phosphido Fragment Embedded in a Triphosphorus Ligand
;
_journal_name_full 'Inorganic Chemistry'
_journal_page_first 1682
_journal_page_last 1684
_journal_paper_doi 10.1021/ic302301h
_journal_volume 52
_journal_year 2013
_chemical_formula_moiety 'C44 H43 B Ir P3, 3(C6 H6)'
_chemical_formula_sum 'C62 H61 B Ir P3'
_chemical_formula_weight 1102.03
_chemical_name_systematic
; 
 ? 
;
_space_group_IT_number 2
_symmetry_cell_setting triclinic
_symmetry_space_group_name_Hall '-P 1'
_symmetry_space_group_name_H-M 'P -1'
_atom_sites_solution_hydrogens difmap
_atom_sites_solution_primary direct
_atom_sites_solution_secondary difmap
_audit_creation_method SHELXL-97
_cell_angle_alpha 106.925(3)
_cell_angle_beta 99.159(2)
_cell_angle_gamma 98.728(1)
_cell_formula_units_Z 2
_cell_length_a 10.4723(9)
_cell_length_b 15.6956(12)
_cell_length_c 16.7572(12)
_cell_measurement_reflns_used 50230
_cell_measurement_temperature 150(2)
_cell_measurement_theta_max 27.50
_cell_measurement_theta_min 1.56
_cell_volume 2543.6(3)
_computing_cell_refinement Peakref
_computing_data_collection Apex2
_computing_data_reduction 'Eval15, SADABS-2008/1'
_computing_structure_refinement 'SHELXL-97 (Sheldrick, 2008)'
_computing_structure_solution 'SHELXT (Sheldrick, 2012)'
_diffrn_ambient_temperature 150(2)
_diffrn_measured_fraction_theta_full 0.999
_diffrn_measured_fraction_theta_max 0.999
_diffrn_measurement_device_type 'Bruker Kappa ApexII'
_diffrn_measurement_method '\f and \w scans'
_diffrn_radiation_monochromator graphite
_diffrn_radiation_source 'fine-focus sealed tube'
_diffrn_radiation_type MoK\a
_diffrn_radiation_wavelength 0.71073
_diffrn_reflns_av_R_equivalents 0.0152
_diffrn_reflns_av_sigmaI/netI 0.0120
_diffrn_reflns_limit_h_max 13
_diffrn_reflns_limit_h_min -13
_diffrn_reflns_limit_k_max 20
_diffrn_reflns_limit_k_min -20
_diffrn_reflns_limit_l_max 21
_diffrn_reflns_limit_l_min -21
_diffrn_reflns_number 53844
_diffrn_reflns_theta_full 27.51
_diffrn_reflns_theta_max 27.51
_diffrn_reflns_theta_min 1.57
_exptl_absorpt_coefficient_mu 2.759
_exptl_absorpt_correction_T_max 0.7094
_exptl_absorpt_correction_T_min 0.3457
_exptl_absorpt_correction_type analytical
_exptl_absorpt_process_details SADABS-2008/1
_exptl_crystal_colour colourless
_exptl_crystal_density_diffrn 1.439
_exptl_crystal_description plate
_exptl_crystal_F_000 1120
_exptl_crystal_size_max 0.49
_exptl_crystal_size_mid 0.25
_exptl_crystal_size_min 0.15
_refine_diff_density_max 0.479
_refine_diff_density_min -0.477
_refine_diff_density_rms 0.048
_refine_ls_extinction_method none
_refine_ls_goodness_of_fit_ref 1.045
_refine_ls_hydrogen_treatment mixed
_refine_ls_matrix_type full
_refine_ls_number_parameters 742
_refine_ls_number_reflns 11705
_refine_ls_number_restraints 1029
_refine_ls_restrained_S_all 1.050
_refine_ls_R_factor_all 0.0140
_refine_ls_R_factor_gt 0.0132
_refine_ls_shift/su_max 0.004
_refine_ls_shift/su_mean 0.000
_refine_ls_structure_factor_coef Fsqd
_refine_ls_weighting_details 'calc w=1/[\s^2^(Fo^2^)+(0.0142P)^2^+1.3064P] where P=(Fo^2^+2Fc^2^)/3'
_refine_ls_weighting_scheme calc
_refine_ls_wR_factor_gt 0.0319
_refine_ls_wR_factor_ref 0.0322
_reflns_number_gt 11314
_reflns_number_total 11705
_reflns_threshold_expression I>2\s(I)
_cod_data_source_file ic302301h_si_002_3.cif
_cod_data_source_block l0341a
_cod_database_code 4333868

loop_
_symmetry_equiv_pos_as_xyz
'x, y, z'
'-x, -y, -z'

loop_
_atom_site_label
_atom_site_type_symbol
_atom_site_fract_x
_atom_site_fract_y
_atom_site_fract_z
_atom_site_U_iso_or_equiv
_atom_site_adp_type
_atom_site_occupancy
_atom_site_symmetry_multiplicity
_atom_site_calc_flag
_atom_site_refinement_flags
_atom_site_disorder_assembly
_atom_site_disorder_group
Ir1 Ir 0.449408(5) 0.310766(3) 0.275212(3) 0.01429(2) Uani 1 1 d . . .
P1 P 0.50604(3) 0.23885(2) 0.14827(2) 0.01821(7) Uani 1 1 d . . .
P2 P 0.23358(3) 0.25805(2) 0.19326(2) 0.01550(7) Uani 1 1 d . . .
P3 P 0.54665(3) 0.44269(2) 0.25606(2) 0.01761(7) Uani 1 1 d . . .
C1 C 0.35629(15) 0.34011(10) 0.39041(9) 0.0210(3) Uani 1 1 d . . .
H1 H 0.2812(16) 0.3640(11) 0.3786(10) 0.018(4) Uiso 1 1 d . . .
C2 C 0.47960(15) 0.39899(10) 0.41267(9) 0.0212(3) Uani 1 1 d . . .
H2 H 0.4802(16) 0.4601(11) 0.4116(10) 0.019(4) Uiso 1 1 d . . .
C3 C 0.59690(15) 0.38692(10) 0.47167(9) 0.0257(3) Uani 1 1 d . . .
H3A H 0.5637 0.3565 0.5107 0.031 Uiso 1 1 calc R . .
H3B H 0.6507 0.4477 0.5070 0.031 Uiso 1 1 calc R . .
C4 C 0.68463(15) 0.33128(10) 0.42387(9) 0.0249(3) Uani 1 1 d . . .
H4A H 0.7585 0.3732 0.4158 0.030 Uiso 1 1 calc R . .
H4B H 0.7231 0.2966 0.4589 0.030 Uiso 1 1 calc R . .
C5 C 0.61037(14) 0.26536(10) 0.33744(9) 0.0211(3) Uani 1 1 d . . .
H5 H 0.6705(16) 0.2460(11) 0.3002(11) 0.020(4) Uiso 1 1 d . . .
C6 C 0.48963(14) 0.20153(10) 0.32412(9) 0.0212(3) Uani 1 1 d . . .
H6 H 0.4797(16) 0.1456(12) 0.2790(11) 0.022(4) Uiso 1 1 d . . .
C7 C 0.42613(16) 0.19282(11) 0.39782(10) 0.0262(3) Uani 1 1 d . . .
H7A H 0.4969 0.2047 0.4489 0.031 Uiso 1 1 calc R . .
H7B H 0.3764 0.1294 0.3829 0.031 Uiso 1 1 calc R . .
C8 C 0.33187(15) 0.25792(10) 0.42023(9) 0.0246(3) Uani 1 1 d . . .
H8A H 0.2398 0.2239 0.3942 0.030 Uiso 1 1 calc R . .
H8B H 0.3409 0.2792 0.4830 0.030 Uiso 1 1 calc R . .
C9 C 0.54239(13) 0.32562(10) 0.09672(9) 0.0213(3) Uani 1 1 d . . .
C10 C 0.55729(15) 0.30133(12) 0.01214(10) 0.0290(3) Uani 1 1 d . . .
H10 H 0.5402 0.2389 -0.0213 0.035 Uiso 1 1 calc R . .
C11 C 0.59681(16) 0.36789(14) -0.02317(11) 0.0341(4) Uani 1 1 d . . .
H11 H 0.6050 0.3511 -0.0811 0.041 Uiso 1 1 calc R . .
C12 C 0.62426(16) 0.45871(13) 0.02581(11) 0.0347(4) Uani 1 1 d . . .
H12 H 0.6533 0.5042 0.0019 0.042 Uiso 1 1 calc R . .
C13 C 0.60966(15) 0.48371(12) 0.10945(11) 0.0293(3) Uani 1 1 d . . .
H13 H 0.6288 0.5463 0.1427 0.035 Uiso 1 1 calc R . .
C14 C 0.56703(13) 0.41772(10) 0.14531(9) 0.0213(3) Uani 1 1 d . . .
C15 C 0.47519(14) 0.54482(10) 0.28108(9) 0.0226(3) Uani 1 1 d . . .
C16 C 0.35012(15) 0.53790(10) 0.30006(9) 0.0229(3) Uani 1 1 d . . .
H16 H 0.3045 0.4812 0.3012 0.028 Uiso 1 1 calc R . .
C17 C 0.29112(17) 0.61305(12) 0.31744(11) 0.0314(3) Uani 1 1 d . . .
H17 H 0.2057 0.6075 0.3302 0.038 Uiso 1 1 calc R . .
C18 C 0.3564(2) 0.69516(13) 0.31608(13) 0.0416(4) Uani 1 1 d . . .
H18 H 0.3156 0.7462 0.3272 0.050 Uiso 1 1 calc R . .
C19 C 0.4817(2) 0.70362(12) 0.29849(14) 0.0442(5) Uani 1 1 d . . .
H19 H 0.5267 0.7606 0.2977 0.053 Uiso 1 1 calc R . .
C20 C 0.54171(17) 0.62946(11) 0.28205(12) 0.0341(4) Uani 1 1 d . . .
H20 H 0.6285 0.6361 0.2714 0.041 Uiso 1 1 calc R . .
C21 C 0.71730(14) 0.48994(10) 0.31677(9) 0.0209(3) Uani 1 1 d . . .
C22 C 0.74588(16) 0.55448(11) 0.39798(10) 0.0283(3) Uani 1 1 d . . .
H22 H 0.6767 0.5789 0.4206 0.034 Uiso 1 1 calc R . .
C23 C 0.87466(17) 0.58350(12) 0.44613(11) 0.0351(4) Uani 1 1 d . . .
H23 H 0.8929 0.6271 0.5016 0.042 Uiso 1 1 calc R . .
C24 C 0.97630(16) 0.54920(12) 0.41355(12) 0.0356(4) Uani 1 1 d . . .
H24 H 1.0644 0.5693 0.4464 0.043 Uiso 1 1 calc R . .
C25 C 0.94944(15) 0.48554(12) 0.33303(11) 0.0309(3) Uani 1 1 d . . .
H25 H 1.0194 0.4623 0.3104 0.037 Uiso 1 1 calc R . .
C26 C 0.82069(14) 0.45526(10) 0.28485(10) 0.0246(3) Uani 1 1 d . . .
H26 H 0.8029 0.4107 0.2299 0.030 Uiso 1 1 calc R . .
C27 C 0.35789(14) 0.16276(10) 0.07375(9) 0.0206(3) Uani 1 1 d . . .
C28 C 0.36311(16) 0.09655(11) -0.00169(10) 0.0281(3) Uani 1 1 d . . .
H28 H 0.4463 0.0874 -0.0142 0.034 Uiso 1 1 calc R . .
C29 C 0.24753(17) 0.04428(11) -0.05833(10) 0.0316(4) Uani 1 1 d . . .
H29 H 0.2518 -0.0007 -0.1094 0.038 Uiso 1 1 calc R . .
C30 C 0.12596(17) 0.05729(11) -0.04073(10) 0.0305(3) Uani 1 1 d . . .
H30 H 0.0469 0.0225 -0.0805 0.037 Uiso 1 1 calc R . .
C31 C 0.11938(15) 0.12096(10) 0.03476(10) 0.0254(3) Uani 1 1 d . . .
H31 H 0.0358 0.1293 0.0471 0.030 Uiso 1 1 calc R . .
C32 C 0.23544(14) 0.17290(9) 0.09265(9) 0.0194(3) Uani 1 1 d . . .
C33 C 0.13208(13) 0.32673(9) 0.14930(8) 0.0182(3) Uani 1 1 d . . .
C34 C 0.19603(14) 0.39887(10) 0.12836(9) 0.0223(3) Uani 1 1 d . . .
H34 H 0.2899 0.4128 0.1391 0.027 Uiso 1 1 calc R . .
C35 C 0.12454(16) 0.45084(12) 0.09192(11) 0.0307(3) Uani 1 1 d . . .
H35 H 0.1695 0.5013 0.0798 0.037 Uiso 1 1 calc R . .
C36 C -0.01247(16) 0.42887(13) 0.07329(11) 0.0323(4) Uani 1 1 d . . .
H36 H -0.0617 0.4646 0.0488 0.039 Uiso 1 1 calc R . .
C37 C -0.07712(15) 0.35508(12) 0.09034(10) 0.0289(3) Uani 1 1 d . . .
H37 H -0.1710 0.3389 0.0758 0.035 Uiso 1 1 calc R . .
C38 C -0.00619(14) 0.30433(11) 0.12849(10) 0.0238(3) Uani 1 1 d . . .
H38 H -0.0518 0.2540 0.1406 0.029 Uiso 1 1 calc R . .
C39 C 0.11852(13) 0.19493(10) 0.23780(9) 0.0198(3) Uani 1 1 d . . .
C40 C 0.12366(15) 0.10472(10) 0.23007(10) 0.0253(3) Uani 1 1 d . . .
H40 H 0.1817 0.0759 0.1984 0.030 Uiso 1 1 calc R . .
C41 C 0.04465(18) 0.05683(12) 0.26829(12) 0.0355(4) Uani 1 1 d . . .
H41 H 0.0480 -0.0048 0.2622 0.043 Uiso 1 1 calc R . .
C42 C -0.03937(17) 0.09858(14) 0.31548(13) 0.0400(4) Uani 1 1 d . . .
H42 H -0.0937 0.0655 0.3414 0.048 Uiso 1 1 calc R . .
C43 C -0.04373(16) 0.18816(13) 0.32460(12) 0.0349(4) Uani 1 1 d . . .
H43 H -0.1006 0.2170 0.3574 0.042 Uiso 1 1 calc R . .
C44 C 0.03461(14) 0.23642(11) 0.28616(10) 0.0261(3) Uani 1 1 d . . .
H44 H 0.0311 0.2982 0.2928 0.031 Uiso 1 1 calc R . .
B1 B 0.65078(18) 0.17463(14) 0.14253(12) 0.0292(4) Uani 1 1 d . . .
H1A H 0.630(2) 0.1175(14) 0.1716(13) 0.040(5) Uiso 1 1 d . . .
H1B H 0.744(2) 0.2270(14) 0.1808(13) 0.041(5) Uiso 1 1 d . . .
H1C H 0.649(2) 0.1454(14) 0.0736(13) 0.043(6) Uiso 1 1 d . . .
C45 C 0.3190(3) 0.90367(15) 0.25820(16) 0.0723(8) Uani 1 1 d D . .
H45 H 0.3447 0.9088 0.3167 0.087 Uiso 1 1 calc R . .
C46 C 0.1990(2) 0.85069(14) 0.21010(16) 0.0652(7) Uani 1 1 d D . .
H46 H 0.1417 0.8182 0.2349 0.078 Uiso 1 1 calc R . .
C47 C 0.1626(2) 0.84505(15) 0.12603(15) 0.0570(6) Uani 1 1 d D . .
H47 H 0.0803 0.8078 0.0925 0.068 Uiso 1 1 calc R . .
C48 C 0.2433(2) 0.89232(17) 0.09017(14) 0.0588(6) Uani 1 1 d D . .
H48 H 0.2160 0.8889 0.0323 0.071 Uiso 1 1 calc R . .
C49 C 0.3633(2) 0.94460(15) 0.13698(14) 0.0531(5) Uani 1 1 d D . .
H49 H 0.4194 0.9773 0.1117 0.064 Uiso 1 1 calc R . .
C50 C 0.4024(2) 0.94968(13) 0.22062(16) 0.0589(6) Uani 1 1 d D . .
H50 H 0.4867 0.9847 0.2529 0.071 Uiso 1 1 calc R . .
C51A C 0.8790(5) 0.0303(5) 0.5359(4) 0.082(2) Uani 0.570(8) 1 d PDU A 1
H51A H 0.9661 0.0319 0.5639 0.098 Uiso 0.570(8) 1 calc PR A 1
C52A C 0.7824(6) -0.0469(5) 0.5139(4) 0.066(2) Uani 0.570(8) 1 d PDU A 1
H52A H 0.8021 -0.0992 0.5269 0.079 Uiso 0.570(8) 1 calc PR A 1
C53A C 0.6583(6) -0.0485(4) 0.4736(4) 0.0587(16) Uani 0.570(8) 1 d PDU A 1
H53A H 0.5910 -0.1018 0.4590 0.070 Uiso 0.570(8) 1 calc PR A 1
C54A C 0.6297(5) 0.0252(4) 0.4539(4) 0.0647(15) Uani 0.570(8) 1 d PDU A 1
H54A H 0.5435 0.0232 0.4243 0.078 Uiso 0.570(8) 1 calc PR A 1
C55A C 0.7250(6) 0.1020(4) 0.4768(5) 0.082(2) Uani 0.570(8) 1 d PDU A 1
H55A H 0.7046 0.1543 0.4643 0.099 Uiso 0.570(8) 1 calc PR A 1
C56A C 0.8490(7) 0.1047(5) 0.5173(4) 0.094(3) Uani 0.570(8) 1 d PDU A 1
H56A H 0.9152 0.1587 0.5328 0.112 Uiso 0.570(8) 1 calc PR A 1
C51B C 0.7940(7) -0.0222(5) 0.5389(5) 0.065(3) Uani 0.430(8) 1 d PDU A 2
H51B H 0.8270 -0.0547 0.5746 0.078 Uiso 0.430(8) 1 calc PR A 2
C52B C 0.7027(7) -0.0675(5) 0.4659(4) 0.0469(17) Uani 0.430(8) 1 d PDU A 2
H52B H 0.6711 -0.1314 0.4501 0.056 Uiso 0.430(8) 1 calc PR A 2
C53B C 0.6568(5) -0.0194(5) 0.4154(4) 0.061(2) Uani 0.430(8) 1 d PDU A 2
H53B H 0.5927 -0.0505 0.3640 0.073 Uiso 0.430(8) 1 calc PR A 2
C54B C 0.7014(6) 0.0730(5) 0.4374(4) 0.0541(19) Uani 0.430(8) 1 d PDU A 2
H54B H 0.6686 0.1057 0.4019 0.065 Uiso 0.430(8) 1 calc PR A 2
C55B C 0.7941(9) 0.1171(5) 0.5114(4) 0.066(3) Uani 0.430(8) 1 d PDU A 2
H55B H 0.8268 0.1809 0.5275 0.079 Uiso 0.430(8) 1 calc PR A 2
C56B C 0.8392(8) 0.0696(5) 0.5619(4) 0.079(3) Uani 0.430(8) 1 d PDU A 2
H56B H 0.9027 0.1004 0.6136 0.095 Uiso 0.430(8) 1 calc PR A 2
C57A C 0.8042(8) 0.7564(6) 0.1375(5) 0.067(2) Uani 0.662(13) 1 d PDU B 3
H57A H 0.7709 0.7691 0.0870 0.081 Uiso 0.662(13) 1 calc PR B 3
C58A C 0.8648(6) 0.6841(4) 0.1335(4) 0.0618(17) Uani 0.662(13) 1 d PDU B 3
H58A H 0.8735 0.6465 0.0796 0.074 Uiso 0.662(13) 1 calc PR B 3
C59A C 0.9132(4) 0.6652(3) 0.2063(5) 0.0549(14) Uani 0.662(13) 1 d PDU B 3
H59A H 0.9552 0.6151 0.2029 0.066 Uiso 0.662(13) 1 calc PR B 3
C60A C 0.9002(6) 0.7192(6) 0.2838(4) 0.0581(18) Uani 0.662(13) 1 d PDU B 3
H60A H 0.9327 0.7066 0.3344 0.070 Uiso 0.662(13) 1 calc PR B 3
C61A C 0.8403(7) 0.7916(6) 0.2880(5) 0.072(2) Uani 0.662(13) 1 d PDU B 3
H61A H 0.8319 0.8294 0.3418 0.087 Uiso 0.662(13) 1 calc PR B 3
C62A C 0.7927(7) 0.8099(4) 0.2156(7) 0.075(2) Uani 0.662(13) 1 d PDU B 3
H62A H 0.7510 0.8602 0.2193 0.090 Uiso 0.662(13) 1 calc PR B 3
C57B C 0.8131(17) 0.7348(12) 0.1308(7) 0.079(6) Uani 0.338(13) 1 d PDU B 4
H57B H 0.7945 0.7261 0.0713 0.095 Uiso 0.338(13) 1 calc PR B 4
C58B C 0.8768(14) 0.6773(8) 0.1615(12) 0.079(5) Uani 0.338(13) 1 d PDU B 4
H58B H 0.9027 0.6284 0.1236 0.094 Uiso 0.338(13) 1 calc PR B 4
C59B C 0.9028(9) 0.6910(9) 0.2474(13) 0.061(4) Uani 0.338(13) 1 d PDU B 4
H59B H 0.9470 0.6511 0.2689 0.074 Uiso 0.338(13) 1 calc PR B 4
C60B C 0.8661(12) 0.7611(11) 0.3028(7) 0.060(4) Uani 0.338(13) 1 d PDU B 4
H60B H 0.8848 0.7699 0.3623 0.072 Uiso 0.338(13) 1 calc PR B 4
C61B C 0.8023(12) 0.8187(6) 0.2721(8) 0.058(3) Uani 0.338(13) 1 d PDU B 4
H61B H 0.7764 0.8677 0.3101 0.069 Uiso 0.338(13) 1 calc PR B 4
C62B C 0.7763(14) 0.8049(10) 0.1863(9) 0.069(4) Uani 0.338(13) 1 d PDU B 4
H62B H 0.7320 0.8447 0.1647 0.083 Uiso 0.338(13) 1 calc PR B 4

loop_
_atom_site_aniso_label
_atom_site_aniso_U_11
_atom_site_aniso_U_22
_atom_site_aniso_U_33
_atom_site_aniso_U_23
_atom_site_aniso_U_13
_atom_site_aniso_U_12
Ir1 0.01133(3) 0.01518(3) 0.01420(3) 0.00222(2) 0.00077(2) 0.00341(2)
P1 0.01283(15) 0.02243(17) 0.01731(16) 0.00241(13) 0.00293(12) 0.00578(13)
P2 0.01093(15) 0.01686(15) 0.01654(16) 0.00267(12) 0.00154(12) 0.00334(12)
P3 0.01342(15) 0.01792(16) 0.01948(17) 0.00458(13) 0.00098(13) 0.00285(13)
C1 0.0232(7) 0.0235(7) 0.0164(6) 0.0042(5) 0.0057(5) 0.0087(6)
C2 0.0253(7) 0.0203(7) 0.0147(6) 0.0009(5) 0.0023(5) 0.0070(6)
C3 0.0267(8) 0.0253(7) 0.0182(7) 0.0026(6) -0.0034(6) 0.0027(6)
C4 0.0207(7) 0.0274(7) 0.0227(7) 0.0069(6) -0.0040(6) 0.0051(6)
C5 0.0189(7) 0.0236(7) 0.0206(7) 0.0065(6) 0.0005(5) 0.0090(6)
C6 0.0226(7) 0.0193(7) 0.0213(7) 0.0055(5) 0.0020(5) 0.0081(5)
C7 0.0293(8) 0.0248(7) 0.0264(8) 0.0112(6) 0.0046(6) 0.0067(6)
C8 0.0262(7) 0.0272(7) 0.0210(7) 0.0084(6) 0.0059(6) 0.0049(6)
C9 0.0106(6) 0.0322(8) 0.0201(7) 0.0079(6) 0.0016(5) 0.0045(5)
C10 0.0199(7) 0.0432(9) 0.0215(7) 0.0073(7) 0.0039(6) 0.0064(7)
C11 0.0230(8) 0.0601(12) 0.0237(8) 0.0188(8) 0.0064(6) 0.0103(8)
C12 0.0239(8) 0.0543(11) 0.0362(9) 0.0292(8) 0.0084(7) 0.0083(7)
C13 0.0221(7) 0.0351(9) 0.0338(8) 0.0176(7) 0.0046(6) 0.0042(6)
C14 0.0122(6) 0.0295(7) 0.0220(7) 0.0097(6) 0.0011(5) 0.0035(5)
C15 0.0214(7) 0.0198(7) 0.0255(7) 0.0064(6) 0.0013(6) 0.0064(6)
C16 0.0235(7) 0.0241(7) 0.0210(7) 0.0073(6) 0.0021(6) 0.0072(6)
C17 0.0299(8) 0.0347(9) 0.0334(9) 0.0115(7) 0.0075(7) 0.0165(7)
C18 0.0492(11) 0.0316(9) 0.0519(11) 0.0160(8) 0.0136(9) 0.0239(8)
C19 0.0494(11) 0.0224(8) 0.0646(13) 0.0175(8) 0.0144(10) 0.0094(8)
C20 0.0300(8) 0.0250(8) 0.0482(10) 0.0131(7) 0.0091(7) 0.0051(7)
C21 0.0159(6) 0.0196(7) 0.0243(7) 0.0075(5) -0.0009(5) 0.0001(5)
C22 0.0233(7) 0.0268(8) 0.0279(8) 0.0029(6) 0.0021(6) 0.0002(6)
C23 0.0301(9) 0.0341(9) 0.0282(8) 0.0024(7) -0.0046(7) -0.0058(7)
C24 0.0200(8) 0.0408(10) 0.0383(9) 0.0149(8) -0.0090(7) -0.0049(7)
C25 0.0163(7) 0.0340(9) 0.0414(9) 0.0138(7) 0.0020(6) 0.0039(6)
C26 0.0180(7) 0.0242(7) 0.0282(8) 0.0064(6) 0.0010(6) 0.0023(6)
C27 0.0194(7) 0.0199(7) 0.0185(7) 0.0015(5) 0.0016(5) 0.0042(5)
C28 0.0295(8) 0.0277(8) 0.0234(7) -0.0001(6) 0.0076(6) 0.0098(6)
C29 0.0403(9) 0.0242(8) 0.0211(7) -0.0039(6) 0.0023(7) 0.0058(7)
C30 0.0298(8) 0.0248(8) 0.0240(8) -0.0011(6) -0.0043(6) -0.0036(6)
C31 0.0192(7) 0.0248(7) 0.0252(7) 0.0021(6) -0.0001(6) 0.0006(6)
C32 0.0180(6) 0.0176(6) 0.0189(6) 0.0020(5) 0.0018(5) 0.0029(5)
C33 0.0147(6) 0.0232(7) 0.0160(6) 0.0044(5) 0.0024(5) 0.0065(5)
C34 0.0164(6) 0.0291(7) 0.0214(7) 0.0092(6) 0.0021(5) 0.0041(6)
C35 0.0268(8) 0.0391(9) 0.0327(8) 0.0224(7) 0.0046(7) 0.0067(7)
C36 0.0268(8) 0.0484(10) 0.0319(8) 0.0237(8) 0.0057(7) 0.0178(7)
C37 0.0162(7) 0.0477(10) 0.0282(8) 0.0180(7) 0.0045(6) 0.0120(7)
C38 0.0152(7) 0.0316(8) 0.0263(7) 0.0120(6) 0.0039(5) 0.0051(6)
C39 0.0128(6) 0.0235(7) 0.0217(7) 0.0078(5) 0.0003(5) 0.0022(5)
C40 0.0225(7) 0.0237(7) 0.0257(7) 0.0058(6) 0.0002(6) 0.0023(6)
C41 0.0354(9) 0.0286(8) 0.0404(10) 0.0168(7) -0.0001(7) -0.0018(7)
C42 0.0267(9) 0.0523(11) 0.0481(11) 0.0315(9) 0.0080(8) -0.0003(8)
C43 0.0204(8) 0.0557(11) 0.0402(9) 0.0270(9) 0.0127(7) 0.0133(7)
C44 0.0196(7) 0.0332(8) 0.0305(8) 0.0147(7) 0.0067(6) 0.0102(6)
B1 0.0225(8) 0.0390(10) 0.0290(9) 0.0077(8) 0.0093(7) 0.0176(8)
C45 0.100(2) 0.0480(13) 0.0592(15) 0.0294(12) -0.0116(14) -0.0070(13)
C46 0.0726(17) 0.0548(14) 0.0693(16) 0.0356(13) 0.0036(13) -0.0023(12)
C47 0.0542(13) 0.0583(14) 0.0543(13) 0.0141(11) 0.0048(11) 0.0144(11)
C48 0.0574(14) 0.0822(17) 0.0421(12) 0.0158(12) 0.0193(10) 0.0301(13)
C49 0.0606(14) 0.0520(12) 0.0601(14) 0.0196(11) 0.0319(12) 0.0291(11)
C50 0.0673(15) 0.0288(10) 0.0715(16) 0.0143(10) -0.0015(12) 0.0037(10)
C51A 0.053(3) 0.123(5) 0.092(5) 0.073(4) 0.010(3) 0.015(3)
C52A 0.080(5) 0.062(3) 0.068(4) 0.041(3) 0.015(4) 0.014(3)
C53A 0.064(4) 0.057(3) 0.050(3) 0.022(2) 0.005(3) -0.004(3)
C54A 0.051(3) 0.071(3) 0.081(4) 0.037(3) 0.009(2) 0.019(2)
C55A 0.077(4) 0.050(4) 0.123(7) 0.038(4) 0.008(5) 0.019(3)
C56A 0.074(5) 0.086(5) 0.110(5) 0.049(4) -0.006(4) -0.021(3)
C51B 0.054(4) 0.079(5) 0.057(4) 0.043(4) -0.018(3) -0.013(4)
C52B 0.044(4) 0.055(4) 0.042(3) 0.023(3) 0.005(3) 0.000(3)
C53B 0.042(3) 0.073(4) 0.065(4) 0.030(3) -0.007(3) 0.007(3)
C54B 0.048(4) 0.070(5) 0.062(4) 0.032(3) 0.021(3) 0.033(3)
C55B 0.074(6) 0.052(4) 0.070(5) 0.015(3) 0.022(4) 0.010(4)
C56B 0.079(5) 0.084(5) 0.049(4) 0.023(4) -0.014(3) -0.031(4)
C57A 0.066(4) 0.069(4) 0.069(5) 0.042(3) 0.001(3) -0.009(3)
C58A 0.069(3) 0.055(3) 0.047(3) 0.011(2) 0.006(2) -0.012(2)
C59A 0.057(2) 0.042(2) 0.059(4) 0.016(2) 0.008(2) -0.0040(18)
C60A 0.055(3) 0.068(4) 0.045(3) 0.020(3) 0.009(2) -0.009(3)
C61A 0.064(4) 0.070(4) 0.069(4) 0.006(3) 0.023(3) 0.000(3)
C62A 0.069(3) 0.060(3) 0.095(6) 0.028(3) 0.016(4) 0.010(2)
C57B 0.079(8) 0.082(8) 0.061(7) 0.017(6) 0.010(6) -0.011(6)
C58B 0.074(7) 0.062(6) 0.085(9) 0.016(6) 0.013(6) -0.008(5)
C59B 0.056(5) 0.050(6) 0.076(9) 0.027(6) 0.007(6) -0.003(4)
C60B 0.051(6) 0.062(7) 0.064(5) 0.030(5) 0.004(4) -0.009(5)
C61B 0.060(6) 0.053(5) 0.062(6) 0.030(4) 0.011(4) -0.004(4)
C62B 0.073(6) 0.088(7) 0.054(6) 0.046(6) 0.013(5) -0.001(5)

loop_
_atom_type_symbol
_atom_type_description
_atom_type_scat_dispersion_real
_atom_type_scat_dispersion_imag
_atom_type_scat_source
C C 0.0033 0.0016 'International Tables Vol C Tables 4.2.6.8 and 6.1.1.4'
H H 0.0000 0.0000 'International Tables Vol C Tables 4.2.6.8 and 6.1.1.4'
B B 0.0013 0.0007 'International Tables Vol C Tables 4.2.6.8 and 6.1.1.4'
Ir Ir -1.4442 7.9887 'International Tables Vol C Tables 4.2.6.8 and 6.1.1.4'
P P 0.1023 0.0942 'International Tables Vol C Tables 4.2.6.8 and 6.1.1.4'

loop_
_geom_angle_atom_site_label_1
_geom_angle_atom_site_label_2
_geom_angle_atom_site_label_3
_geom_angle
C5 Ir1 C6 38.56(5)
C5 Ir1 C2 78.00(5)
C6 Ir1 C2 86.91(5)
C5 Ir1 C1 93.26(5)
C6 Ir1 C1 78.84(5)
C2 Ir1 C1 35.95(5)
C5 Ir1 P3 105.07(4)
C6 Ir1 P3 143.62(4)
C2 Ir1 P3 84.24(4)
C1 Ir1 P3 111.55(4)
C5 Ir1 P1 86.42(4)
C6 Ir1 P1 90.67(4)
C2 Ir1 P1 157.84(4)
C1 Ir1 P1 163.13(4)
P3 Ir1 P1 84.720(14)
C5 Ir1 P2 141.88(4)
C6 Ir1 P2 104.79(4)
C2 Ir1 P2 118.31(4)
C1 Ir1 P2 86.33(4)
P3 Ir1 P2 110.479(13)
P1 Ir1 P2 83.602(13)
C27 P1 C9 101.87(7)
C27 P1 B1 108.25(8)
C9 P1 B1 105.74(8)
C27 P1 Ir1 108.86(5)
C9 P1 Ir1 106.92(5)
B1 P1 Ir1 123.13(6)
C32 P2 C39 102.46(7)
C32 P2 C33 98.18(6)
C39 P2 C33 103.06(6)
C32 P2 Ir1 108.84(5)
C39 P2 Ir1 115.14(5)
C33 P2 Ir1 125.73(5)
C21 P3 C14 102.10(7)
C21 P3 C15 100.88(7)
C14 P3 C15 106.95(7)
C21 P3 Ir1 114.34(5)
C14 P3 Ir1 109.22(5)
C15 P3 Ir1 121.41(5)
C2 C1 C8 122.31(13)
C2 C1 Ir1 71.97(8)
C8 C1 Ir1 111.61(9)
C2 C1 H1 117.6(10)
C8 C1 H1 114.7(10)
Ir1 C1 H1 109.1(10)
C1 C2 C3 121.96(14)
C1 C2 Ir1 72.08(8)
C3 C2 Ir1 113.73(9)
C1 C2 H2 116.6(10)
C3 C2 H2 116.1(10)
Ir1 C2 H2 106.1(10)
C2 C3 C4 113.14(12)
C2 C3 H3A 109.0
C4 C3 H3A 109.0
C2 C3 H3B 109.0
C4 C3 H3B 109.0
H3A C3 H3B 107.8
C5 C4 C3 112.78(12)
C5 C4 H4A 109.0
C3 C4 H4A 109.0
C5 C4 H4B 109.0
C3 C4 H4B 109.0
H4A C4 H4B 107.8
C6 C5 C4 124.14(13)
C6 C5 Ir1 71.09(8)
C4 C5 Ir1 114.75(9)
C6 C5 H5 116.3(10)
C4 C5 H5 111.6(10)
Ir1 C5 H5 112.3(10)
C5 C6 C7 121.89(13)
C5 C6 Ir1 70.35(8)
C7 C6 Ir1 116.11(10)
C5 C6 H6 114.3(10)
C7 C6 H6 114.8(10)
Ir1 C6 H6 111.7(10)
C6 C7 C8 113.81(12)
C6 C7 H7A 108.8
C8 C7 H7A 108.8
C6 C7 H7B 108.8
C8 C7 H7B 108.8
H7A C7 H7B 107.7
C1 C8 C7 113.97(12)
C1 C8 H8A 108.8
C7 C8 H8A 108.8
C1 C8 H8B 108.8
C7 C8 H8B 108.8
H8A C8 H8B 107.7
C10 C9 C14 119.41(14)
C10 C9 P1 121.13(12)
C14 C9 P1 119.21(11)
C11 C10 C9 120.33(16)
C11 C10 H10 119.8
C9 C10 H10 119.8
C12 C11 C10 119.99(15)
C12 C11 H11 120.0
C10 C11 H11 120.0
C11 C12 C13 120.28(16)
C11 C12 H12 119.9
C13 C12 H12 119.9
C12 C13 C14 120.44(16)
C12 C13 H13 119.8
C14 C13 H13 119.8
C13 C14 C9 119.51(14)
C13 C14 P3 124.29(12)
C9 C14 P3 116.15(11)
C16 C15 C20 118.56(14)
C16 C15 P3 118.89(11)
C20 C15 P3 122.55(12)
C17 C16 C15 120.74(15)
C17 C16 H16 119.6
C15 C16 H16 119.6
C18 C17 C16 119.99(16)
C18 C17 H17 120.0
C16 C17 H17 120.0
C17 C18 C19 120.06(16)
C17 C18 H18 120.0
C19 C18 H18 120.0
C20 C19 C18 120.31(17)
C20 C19 H19 119.8
C18 C19 H19 119.8
C19 C20 C15 120.29(16)
C19 C20 H20 119.9
C15 C20 H20 119.9
C22 C21 C26 118.64(13)
C22 C21 P3 121.45(11)
C26 C21 P3 119.67(11)
C23 C22 C21 120.60(15)
C23 C22 H22 119.7
C21 C22 H22 119.7
C24 C23 C22 120.20(16)
C24 C23 H23 119.9
C22 C23 H23 119.9
C25 C24 C23 119.77(15)
C25 C24 H24 120.1
C23 C24 H24 120.1
C24 C25 C26 120.42(16)
C24 C25 H25 119.8
C26 C25 H25 119.8
C25 C26 C21 120.35(15)
C25 C26 H26 119.8
C21 C26 H26 119.8
C32 C27 C28 119.12(13)
C32 C27 P1 118.18(10)
C28 C27 P1 122.69(11)
C29 C28 C27 120.32(15)
C29 C28 H28 119.8
C27 C28 H28 119.8
C30 C29 C28 120.21(14)
C30 C29 H29 119.9
C28 C29 H29 119.9
C29 C30 C31 120.05(14)
C29 C30 H30 120.0
C31 C30 H30 120.0
C30 C31 C32 120.00(14)
C30 C31 H31 120.0
C32 C31 H31 120.0
C27 C32 C31 120.21(13)
C27 C32 P2 117.59(10)
C31 C32 P2 122.17(11)
C34 C33 C38 118.46(13)
C34 C33 P2 118.27(10)
C38 C33 P2 122.97(11)
C35 C34 C33 120.87(14)
C35 C34 H34 119.6
C33 C34 H34 119.6
C36 C35 C34 119.87(15)
C36 C35 H35 120.1
C34 C35 H35 120.1
C37 C36 C35 119.81(15)
C37 C36 H36 120.1
C35 C36 H36 120.1
C36 C37 C38 120.48(14)
C36 C37 H37 119.8
C38 C37 H37 119.8
C37 C38 C33 120.40(14)
C37 C38 H38 119.8
C33 C38 H38 119.8
C40 C39 C44 118.73(14)
C40 C39 P2 118.83(11)
C44 C39 P2 122.15(11)
C41 C40 C39 120.43(15)
C41 C40 H40 119.8
C39 C40 H40 119.8
C40 C41 C42 120.27(16)
C40 C41 H41 119.9
C42 C41 H41 119.9
C43 C42 C41 119.76(16)
C43 C42 H42 120.1
C41 C42 H42 120.1
C42 C43 C44 120.30(16)
C42 C43 H43 119.9
C44 C43 H43 119.9
C43 C44 C39 120.49(15)
C43 C44 H44 119.8
C39 C44 H44 119.8
P1 B1 H1A 108.3(10)
P1 B1 H1B 106.3(10)
H1A B1 H1B 111.5(14)
P1 B1 H1C 105.6(11)
H1A B1 H1C 110.3(14)
H1B B1 H1C 114.4(14)
C46 C45 C50 119.5(2)
C46 C45 H45 120.3
C50 C45 H45 120.3
C47 C46 C45 119.5(2)
C47 C46 H46 120.2
C45 C46 H46 120.2
C48 C47 C46 120.7(2)
C48 C47 H47 119.7
C46 C47 H47 119.7
C47 C48 C49 120.4(2)
C47 C48 H48 119.8
C49 C48 H48 119.8
C48 C49 C50 119.7(2)
C48 C49 H49 120.1
C50 C49 H49 120.1
C49 C50 C45 120.2(2)
C49 C50 H50 119.9
C45 C50 H50 119.9
C56A C51A C52A 119.4(5)
C56A C51A H51A 120.3
C52A C51A H51A 120.3
C53A C52A C51A 119.7(5)
C53A C52A H52A 120.1
C51A C52A H52A 120.1
C54A C53A C52A 120.6(5)
C54A C53A H53A 119.7
C52A C53A H53A 119.7
C53A C54A C55A 119.6(5)
C53A C54A H54A 120.2
C55A C54A H54A 120.2
C56A C55A C54A 120.5(5)
C56A C55A H55A 119.7
C54A C55A H55A 119.7
C55A C56A C51A 120.2(6)
C55A C56A H56A 119.9
C51A C56A H56A 119.9
C52B C51B C56B 120.8(6)
C52B C51B H51B 119.6
C56B C51B H51B 119.6
C51B C52B C53B 118.6(6)
C51B C52B H52B 120.7
C53B C52B H52B 120.7
C52B C53B C54B 121.4(5)
C52B C53B H53B 119.3
C54B C53B H53B 119.3
C55B C54B C53B 118.8(6)
C55B C54B H54B 120.6
C53B C54B H54B 120.6
C56B C55B C54B 119.9(6)
C56B C55B H55B 120.0
C54B C55B H55B 120.0
C55B C56B C51B 120.5(6)
C55B C56B H56B 119.8
C51B C56B H56B 119.8
C62A C57A C58A 118.8(5)
C62A C57A H57A 120.6
C58A C57A H57A 120.6
C57A C58A C59A 120.9(5)
C57A C58A H58A 119.5
C59A C58A H58A 119.5
C60A C59A C58A 119.4(5)
C60A C59A H59A 120.3
C58A C59A H59A 120.3
C61A C60A C59A 119.8(5)
C61A C60A H60A 120.1
C59A C60A H60A 120.1
C62A C61A C60A 120.4(5)
C62A C61A H61A 119.8
C60A C61A H61A 119.8
C61A C62A C57A 120.6(5)
C61A C62A H62A 119.7
C57A C62A H62A 119.7
C58B C57B C62B 119.6(8)
C58B C57B H57B 120.2
C62B C57B H57B 120.2
C57B C58B C59B 119.4(8)
C57B C58B H58B 120.3
C59B C58B H58B 120.3
C58B C59B C60B 121.0(7)
C58B C59B H59B 119.5
C60B C59B H59B 119.5
C59B C60B C61B 119.8(8)
C59B C60B H60B 120.1
C61B C60B H60B 120.1
C62B C61B C60B 119.1(8)
C62B C61B H61B 120.4
C60B C61B H61B 120.4
C61B C62B C57B 121.2(8)
C61B C62B H62B 119.4
C57B C62B H62B 119.4

loop_
_geom_bond_atom_site_label_1
_geom_bond_atom_site_label_2
_geom_bond_distance
Ir1 C5 2.1620(14)
Ir1 C6 2.1717(14)
Ir1 C2 2.2586(13)
Ir1 C1 2.2600(14)
Ir1 P3 2.2975(4)
Ir1 P1 2.3146(4)
Ir1 P2 2.3371(4)
P1 C27 1.8290(14)
P1 C9 1.8380(16)
P1 B1 1.9433(17)
P2 C32 1.8263(14)
P2 C39 1.8290(15)
P2 C33 1.8427(14)
P3 C21 1.8326(14)
P3 C14 1.8361(15)
P3 C15 1.8380(15)
C1 C2 1.395(2)
C1 C8 1.515(2)
C1 H1 0.939(17)
C2 C3 1.522(2)
C2 H2 0.964(17)
C3 C4 1.523(2)
C3 H3A 0.9900
C3 H3B 0.9900
C4 C5 1.5158(19)
C4 H4A 0.9900
C4 H4B 0.9900
C5 C6 1.431(2)
C5 H5 0.975(17)
C6 C7 1.523(2)
C6 H6 0.956(17)
C7 C8 1.536(2)
C7 H7A 0.9900
C7 H7B 0.9900
C8 H8A 0.9900
C8 H8B 0.9900
C9 C10 1.397(2)
C9 C14 1.398(2)
C10 C11 1.385(2)
C10 H10 0.9500
C11 C12 1.381(3)
C11 H11 0.9500
C12 C13 1.381(2)
C12 H12 0.9500
C13 C14 1.393(2)
C13 H13 0.9500
C15 C16 1.392(2)
C15 C20 1.398(2)
C16 C17 1.392(2)
C16 H16 0.9500
C17 C18 1.372(3)
C17 H17 0.9500
C18 C19 1.386(3)
C18 H18 0.9500
C19 C20 1.384(2)
C19 H19 0.9500
C20 H20 0.9500
C21 C22 1.394(2)
C21 C26 1.396(2)
C22 C23 1.389(2)
C22 H22 0.9500
C23 C24 1.382(3)
C23 H23 0.9500
C24 C25 1.381(2)
C24 H24 0.9500
C25 C26 1.390(2)
C25 H25 0.9500
C26 H26 0.9500
C27 C32 1.3899(19)
C27 C28 1.3984(19)
C28 C29 1.385(2)
C28 H28 0.9500
C29 C30 1.383(2)
C29 H29 0.9500
C30 C31 1.384(2)
C30 H30 0.9500
C31 C32 1.3952(19)
C31 H31 0.9500
C33 C34 1.389(2)
C33 C38 1.3983(19)
C34 C35 1.389(2)
C34 H34 0.9500
C35 C36 1.385(2)
C35 H35 0.9500
C36 C37 1.378(2)
C36 H36 0.9500
C37 C38 1.386(2)
C37 H37 0.9500
C38 H38 0.9500
C39 C40 1.394(2)
C39 C44 1.395(2)
C40 C41 1.386(2)
C40 H40 0.9500
C41 C42 1.387(3)
C41 H41 0.9500
C42 C43 1.378(3)
C42 H42 0.9500
C43 C44 1.388(2)
C43 H43 0.9500
C44 H44 0.9500
B1 H1A 1.15(2)
B1 H1B 1.13(2)
B1 H1C 1.11(2)
C45 C46 1.375(3)
C45 C50 1.389(3)
C45 H45 0.9500
C46 C47 1.373(3)
C46 H46 0.9500
C47 C48 1.363(3)
C47 H47 0.9500
C48 C49 1.366(3)
C48 H48 0.9500
C49 C50 1.371(3)
C49 H49 0.9500
C50 H50 0.9500
C51A C56A 1.361(6)
C51A C52A 1.370(5)
C51A H51A 0.9500
C52A C53A 1.360(5)
C52A H52A 0.9500
C53A C54A 1.353(5)
C53A H53A 0.9500
C54A C55A 1.357(5)
C54A H54A 0.9500
C55A C56A 1.354(6)
C55A H55A 0.9500
C56A H56A 0.9500
C51B C52B 1.354(6)
C51B C56B 1.363(6)
C51B H51B 0.9500
C52B C53B 1.367(6)
C52B H52B 0.9500
C53B C54B 1.373(6)
C53B H53B 0.9500
C54B C55B 1.368(6)
C54B H54B 0.9500
C55B C56B 1.357(6)
C55B H55B 0.9500
C56B H56B 0.9500
C57A C62A 1.368(6)
C57A C58A 1.373(6)
C57A H57A 0.9500
C58A C59A 1.376(5)
C58A H58A 0.9500
C59A C60A 1.368(5)
C59A H59A 0.9500
C60A C61A 1.368(5)
C60A H60A 0.9500
C61A C62A 1.364(5)
C61A H61A 0.9500
C62A H62A 0.9500
C57B C58B 1.366(7)
C57B C62B 1.367(7)
C57B H57B 0.9500
C58B C59B 1.367(6)
C58B H58B 0.9500
C59B C60B 1.367(6)
C59B H59B 0.9500
C60B C61B 1.368(6)
C60B H60B 0.9500
C61B C62B 1.367(6)
C61B H61B 0.9500
C62B H62B 0.9500

loop_
_geom_torsion_atom_site_label_1
_geom_torsion_atom_site_label_2
_geom_torsion_atom_site_label_3
_geom_torsion_atom_site_label_4
_geom_torsion
C5 Ir1 P1 C27 128.25(6)
C6 Ir1 P1 C27 89.91(6)
C2 Ir1 P1 C27 173.36(11)
C1 Ir1 P1 C27 38.83(14)
P3 Ir1 P1 C27 -126.24(5)
P2 Ir1 P1 C27 -14.90(5)
C5 Ir1 P1 C9 -122.40(6)
C6 Ir1 P1 C9 -160.75(6)
C2 Ir1 P1 C9 -77.30(11)
C1 Ir1 P1 C9 148.18(14)
P3 Ir1 P1 C9 -16.89(5)
P2 Ir1 P1 C9 94.45(5)
C5 Ir1 P1 B1 0.08(9)
C6 Ir1 P1 B1 -38.26(9)
C2 Ir1 P1 B1 45.19(13)
C1 Ir1 P1 B1 -89.34(15)
P3 Ir1 P1 B1 105.59(8)
P2 Ir1 P1 B1 -143.07(8)
C5 Ir1 P2 C32 -62.10(8)
C6 Ir1 P2 C32 -75.27(6)
C2 Ir1 P2 C32 -169.79(7)
C1 Ir1 P2 C32 -152.70(6)
P3 Ir1 P2 C32 95.65(5)
P1 Ir1 P2 C32 13.74(5)
C5 Ir1 P2 C39 52.24(8)
C6 Ir1 P2 C39 39.07(7)
C2 Ir1 P2 C39 -55.46(7)
C1 Ir1 P2 C39 -38.37(6)
P3 Ir1 P2 C39 -150.02(5)
P1 Ir1 P2 C39 128.07(5)
C5 Ir1 P2 C33 -177.61(8)
C6 Ir1 P2 C33 169.23(7)
C2 Ir1 P2 C33 74.70(7)
C1 Ir1 P2 C33 91.79(7)
P3 Ir1 P2 C33 -19.86(6)
P1 Ir1 P2 C33 -101.77(6)
C5 Ir1 P3 C21 -13.53(7)
C6 Ir1 P3 C21 -14.44(9)
C2 Ir1 P3 C21 62.38(7)
C1 Ir1 P3 C21 86.24(7)
P1 Ir1 P3 C21 -98.37(5)
P2 Ir1 P3 C21 -179.52(5)
C5 Ir1 P3 C14 100.13(6)
C6 Ir1 P3 C14 99.22(8)
C2 Ir1 P3 C14 176.04(6)
C1 Ir1 P3 C14 -160.10(6)
P1 Ir1 P3 C14 15.28(5)
P2 Ir1 P3 C14 -65.86(5)
C5 Ir1 P3 C15 -134.79(7)
C6 Ir1 P3 C15 -135.70(8)
C2 Ir1 P3 C15 -58.88(7)
C1 Ir1 P3 C15 -35.02(7)
P1 Ir1 P3 C15 140.37(6)
P2 Ir1 P3 C15 59.22(6)
C5 Ir1 C1 C2 64.33(9)
C6 Ir1 C1 C2 100.28(9)
P3 Ir1 C1 C2 -43.27(9)
P1 Ir1 C1 C2 152.74(11)
P2 Ir1 C1 C2 -153.85(8)
C5 Ir1 C1 C8 -54.07(11)
C6 Ir1 C1 C8 -18.12(10)
C2 Ir1 C1 C8 -118.41(14)
P3 Ir1 C1 C8 -161.68(9)
P1 Ir1 C1 C8 34.3(2)
P2 Ir1 C1 C8 87.74(10)
C8 C1 C2 C3 -2.6(2)
Ir1 C1 C2 C3 -107.26(13)
C8 C1 C2 Ir1 104.62(13)
C5 Ir1 C2 C1 -113.08(9)
C6 Ir1 C2 C1 -75.18(9)
P3 Ir1 C2 C1 140.15(8)
P1 Ir1 C2 C1 -159.36(8)
P2 Ir1 C2 C1 29.96(10)
C5 Ir1 C2 C3 4.67(11)
C6 Ir1 C2 C3 42.57(11)
C1 Ir1 C2 C3 117.75(15)
P3 Ir1 C2 C3 -102.10(11)
P1 Ir1 C2 C3 -41.62(18)
P2 Ir1 C2 C3 147.71(9)
C1 C2 C3 C4 93.52(17)
Ir1 C2 C3 C4 10.52(17)
C2 C3 C4 C5 -26.63(19)
C3 C4 C5 C6 -51.81(19)
C3 C4 C5 Ir1 31.38(16)
C2 Ir1 C5 C6 100.27(9)
C1 Ir1 C5 C6 67.51(9)
P3 Ir1 C5 C6 -179.14(7)
P1 Ir1 C5 C6 -95.59(8)
P2 Ir1 C5 C6 -20.69(12)
C6 Ir1 C5 C4 -119.69(15)
C2 Ir1 C5 C4 -19.43(11)
C1 Ir1 C5 C4 -52.18(11)
P3 Ir1 C5 C4 61.17(11)
P1 Ir1 C5 C4 144.72(11)
P2 Ir1 C5 C4 -140.39(9)
C4 C5 C6 C7 -1.6(2)
Ir1 C5 C6 C7 -109.16(13)
C4 C5 C6 Ir1 107.60(13)
C2 Ir1 C6 C5 -74.56(9)
C1 Ir1 C6 C5 -109.90(9)
P3 Ir1 C6 C5 1.41(12)
P1 Ir1 C6 C5 83.40(8)
P2 Ir1 C6 C5 166.96(7)
C5 Ir1 C6 C7 116.73(14)
C2 Ir1 C6 C7 42.17(11)
C1 Ir1 C6 C7 6.82(11)
P3 Ir1 C6 C7 118.13(10)
P1 Ir1 C6 C7 -159.87(11)
P2 Ir1 C6 C7 -76.31(11)
C5 C6 C7 C8 87.78(17)
Ir1 C6 C7 C8 5.60(17)
C2 C1 C8 C7 -55.04(18)
Ir1 C1 C8 C7 26.71(15)
C6 C7 C8 C1 -21.57(18)
C27 P1 C9 C10 -54.50(13)
B1 P1 C9 C10 58.56(14)
Ir1 P1 C9 C10 -168.66(11)
C27 P1 C9 C14 131.21(11)
B1 P1 C9 C14 -115.73(12)
Ir1 P1 C9 C14 17.05(12)
C14 C9 C10 C11 0.3(2)
P1 C9 C10 C11 -173.94(12)
C9 C10 C11 C12 1.3(2)
C10 C11 C12 C13 -1.4(2)
C11 C12 C13 C14 -0.1(2)
C12 C13 C14 C9 1.7(2)
C12 C13 C14 P3 178.96(12)
C10 C9 C14 C13 -1.8(2)
P1 C9 C14 C13 172.56(11)
C10 C9 C14 P3 -179.30(11)
P1 C9 C14 P3 -4.92(15)
C21 P3 C14 C13 -65.77(14)
C15 P3 C14 C13 39.72(14)
Ir1 P3 C14 C13 172.82(11)
C21 P3 C14 C9 111.57(11)
C15 P3 C14 C9 -142.93(11)
Ir1 P3 C14 C9 -9.83(12)
C21 P3 C15 C16 -136.95(12)
C14 P3 C15 C16 116.69(12)
Ir1 P3 C15 C16 -9.43(14)
C21 P3 C15 C20 42.88(15)
C14 P3 C15 C20 -63.48(15)
Ir1 P3 C15 C20 170.40(12)
C20 C15 C16 C17 1.6(2)
P3 C15 C16 C17 -178.52(12)
C15 C16 C17 C18 -0.1(2)
C16 C17 C18 C19 -0.8(3)
C17 C18 C19 C20 0.1(3)
C18 C19 C20 C15 1.5(3)
C16 C15 C20 C19 -2.4(3)
P3 C15 C20 C19 177.82(15)
C14 P3 C21 C22 149.99(13)
C15 P3 C21 C22 39.82(14)
Ir1 P3 C21 C22 -92.20(13)
C14 P3 C21 C26 -35.72(14)
C15 P3 C21 C26 -145.89(12)
Ir1 P3 C21 C26 82.09(13)
C26 C21 C22 C23 -0.1(2)
P3 C21 C22 C23 174.23(13)
C21 C22 C23 C24 0.6(3)
C22 C23 C24 C25 -0.3(3)
C23 C24 C25 C26 -0.5(3)
C24 C25 C26 C21 1.0(3)
C22 C21 C26 C25 -0.7(2)
P3 C21 C26 C25 -175.15(12)
C9 P1 C27 C32 -98.40(12)
B1 P1 C27 C32 150.43(12)
Ir1 P1 C27 C32 14.32(13)
C9 P1 C27 C28 80.31(14)
B1 P1 C27 C28 -30.86(16)
Ir1 P1 C27 C28 -166.97(12)
C32 C27 C28 C29 2.5(2)
P1 C27 C28 C29 -176.22(13)
C27 C28 C29 C30 0.1(3)
C28 C29 C30 C31 -1.8(3)
C29 C30 C31 C32 0.8(3)
C28 C27 C32 C31 -3.4(2)
P1 C27 C32 C31 175.35(12)
C28 C27 C32 P2 178.35(12)
P1 C27 C32 P2 -2.90(16)
C30 C31 C32 C27 1.8(2)
C30 C31 C32 P2 179.95(13)
C39 P2 C32 C27 -132.13(12)
C33 P2 C32 C27 122.47(12)
Ir1 P2 C32 C27 -9.78(13)
C39 P2 C32 C31 49.66(14)
C33 P2 C32 C31 -55.74(14)
Ir1 P2 C32 C31 172.01(11)
C32 P2 C33 C34 -90.13(12)
C39 P2 C33 C34 164.97(11)
Ir1 P2 C33 C34 30.22(13)
C32 P2 C33 C38 83.53(13)
C39 P2 C33 C38 -21.37(13)
Ir1 P2 C33 C38 -156.12(10)
C38 C33 C34 C35 3.5(2)
P2 C33 C34 C35 177.48(12)
C33 C34 C35 C36 -2.3(2)
C34 C35 C36 C37 -0.6(3)
C35 C36 C37 C38 2.0(3)
C36 C37 C38 C33 -0.7(2)
C34 C33 C38 C37 -2.0(2)
P2 C33 C38 C37 -175.67(12)
C32 P2 C39 C40 40.28(13)
C33 P2 C39 C40 141.86(11)
Ir1 P2 C39 C40 -77.70(12)
C32 P2 C39 C44 -145.92(12)
C33 P2 C39 C44 -44.34(13)
Ir1 P2 C39 C44 96.10(12)
C44 C39 C40 C41 1.4(2)
P2 C39 C40 C41 175.37(12)
C39 C40 C41 C42 -0.7(2)
C40 C41 C42 C43 -0.3(3)
C41 C42 C43 C44 0.6(3)
C42 C43 C44 C39 0.1(3)
C40 C39 C44 C43 -1.0(2)
P2 C39 C44 C43 -174.84(12)
C50 C45 C46 C47 -0.90(18)
C45 C46 C47 C48 -0.88(18)
C46 C47 C48 C49 1.5(3)
C47 C48 C49 C50 -0.2(3)
C48 C49 C50 C45 -1.6(3)
C46 C45 C50 C49 2.1(3)
C56A C51A C52A C53A 0.3(3)
C51A C52A C53A C54A 0.8(3)
C52A C53A C54A C55A -1.7(6)
C53A C54A C55A C56A 1.5(8)
C54A C55A C56A C51A -0.3(8)
C52A C51A C56A C55A -0.6(6)
C56B C51B C52B C53B 0.2(3)
C51B C52B C53B C54B 0.0(3)
C52B C53B C54B C55B 0.2(6)
C53B C54B C55B C56B -0.6(7)
C54B C55B C56B C51B 0.8(8)
C52B C51B C56B C55B -0.6(6)
C62A C57A C58A C59A 0.1(3)
C57A C58A C59A C60A 0.2(3)
C58A C59A C60A C61A -0.4(5)
C59A C60A C61A C62A 0.4(7)
C60A C61A C62A C57A -0.2(7)
C58A C57A C62A C61A -0.1(5)
C62B C57B C58B C59B 0.0(3)
C57B C58B C59B C60B 0.0(3)
C58B C59B C60B C61B 0.1(7)
C59B C60B C61B C62B 0.0(9)
C60B C61B C62B C57B -0.1(9)
C58B C57B C62B C61B 0.1(7)
